data_2234345
loop_
_publ_author_name
'Isobe, Hiroyuki'
'Matsuno, Taisuke'
'Hitosugi, Shunpei'
'Nakanishi, Waka'

_publ_section_title
;
 2,11-Dibromo-5,8-dibutyl[4]helicene
;
_journal_coeditor_code NK2148
_journal_issue 4
_journal_name_full 'Acta Crystallographica Section E'
_journal_page_first o1239
_journal_paper_doi 10.1107/S1600536812013141
_journal_volume 68
_journal_year 2012
_chemical_formula_iupac 'C26 H26 Br2'
_chemical_formula_moiety 'C26 H26 Br2'
_chemical_formula_sum 'C26 H26 Br2'
_chemical_formula_weight 498.29
_chemical_name_common
;
4,16-dibromo-8,12-dibutyltetracyclo[8.8.0.0^2,7^.0^13,18^]octadeca-
1(10),2(7),3,5,8,11,13(18),14,16-nonaene
;
_chemical_name_systematic 2,11-Dibromo-5,8-dibutyl[4]helicene
_space_group_IT_number 2
_symmetry_cell_setting triclinic
_symmetry_space_group_name_Hall '-P 1'
_symmetry_space_group_name_H-M 'P -1'
_atom_sites_solution_hydrogens geom
_atom_sites_solution_primary direct
_atom_sites_solution_secondary difmap
_audit_creation_method SHELXL-97
_cell_angle_alpha 75.012(4)
_cell_angle_beta 84.682(4)
_cell_angle_gamma 79.067(4)
_cell_formula_units_Z 4
_cell_length_a 7.611(2)
_cell_length_b 13.394(4)
_cell_length_c 22.552(7)
_cell_measurement_reflns_used 7028
_cell_measurement_temperature 100
_cell_measurement_theta_max 27.77
_cell_measurement_theta_min 2.73
_cell_volume 2178.2(11)
_computing_cell_refinement 'SAINT (Bruker, 2007)'
_computing_data_collection 'APEX2 (Bruker, 2007)'
_computing_data_reduction 'SAINT (Bruker, 2007)'
_computing_molecular_graphics
;
ORTEP-3 (Farrugia, 1997) and Mercury (Macrae <i>et al.</i>,
2008)
;
_computing_publication_material
;
SHELXL97 (Sheldrick, 2008), Yadokari-XG 2009 (Kabuto <i>et
al.</i>, 2009)
and publCIF (Westrip, 2010)
;
_computing_structure_refinement 'SHELXL97 (Sheldrick, 2008)'
_computing_structure_solution 'SHELXS97 (Sheldrick, 2008)'
_diffrn_ambient_temperature 100
_diffrn_detector_area_resol_mean 8.333
_diffrn_measured_fraction_theta_full 0.952
_diffrn_measured_fraction_theta_max 0.952
_diffrn_measurement_device_type 'Bruker APEXII CCD area-detector'
_diffrn_measurement_method 'phi and omega scans'
_diffrn_radiation_monochromator 'Bruker Helios multilayer confocal mirror'
_diffrn_radiation_source 'Bruker TXS fine-focus rotating anode'
_diffrn_radiation_type MoK\a
_diffrn_radiation_wavelength 0.71073
_diffrn_reflns_av_R_equivalents 0.0382
_diffrn_reflns_av_sigmaI/netI 0.0515
_diffrn_reflns_limit_h_max 9
_diffrn_reflns_limit_h_min -9
_diffrn_reflns_limit_k_max 17
_diffrn_reflns_limit_k_min -17
_diffrn_reflns_limit_l_max 29
_diffrn_reflns_limit_l_min -29
_diffrn_reflns_number 25036
_diffrn_reflns_theta_full 28.03
_diffrn_reflns_theta_max 28.03
_diffrn_reflns_theta_min 1.60
_exptl_absorpt_coefficient_mu 3.731
_exptl_absorpt_correction_T_max 0.7067
_exptl_absorpt_correction_T_min 0.3169
_exptl_absorpt_correction_type multi-scan
_exptl_absorpt_process_details '(SADABS; Sheldrick, 1996)'
_exptl_crystal_colour colourless
_exptl_crystal_density_diffrn 1.519
_exptl_crystal_density_method 'not measured'
_exptl_crystal_description needle
_exptl_crystal_F_000 1008
_exptl_crystal_size_max 0.40
_exptl_crystal_size_mid 0.10
_exptl_crystal_size_min 0.10
_refine_diff_density_max 0.578
_refine_diff_density_min -0.404
_refine_ls_extinction_method none
_refine_ls_goodness_of_fit_ref 1.020
_refine_ls_hydrogen_treatment constr
_refine_ls_matrix_type full
_refine_ls_number_parameters 509
_refine_ls_number_reflns 10029
_refine_ls_number_restraints 0
_refine_ls_restrained_S_all 1.020
_refine_ls_R_factor_all 0.0536
_refine_ls_R_factor_gt 0.0322
_refine_ls_shift/su_max 0.001
_refine_ls_shift/su_mean 0.000
_refine_ls_structure_factor_coef Fsqd
_refine_ls_weighting_details 'calc w=1/[\s^2^(Fo^2^)+(0.0289P)^2^+0.3827P] where P=(Fo^2^+2Fc^2^)/3'
_refine_ls_weighting_scheme calc
_refine_ls_wR_factor_gt 0.0640
_refine_ls_wR_factor_ref 0.0693
_reflns_number_gt 7642
_reflns_number_total 10029
_reflns_threshold_expression I>2sigma(I)
_cod_data_source_file nk2148.cif
_cod_data_source_block I
_cod_database_code 2234345
_cod_database_fobs_code 2234345

loop_
_symmetry_equiv_pos_as_xyz
'x, y, z'
'-x, -y, -z'

loop_
_atom_site_type_symbol
_atom_site_label
_atom_site_fract_x
_atom_site_fract_y
_atom_site_fract_z
_atom_site_U_iso_or_equiv
_atom_site_adp_type
_atom_site_calc_flag
_atom_site_refinement_flags
_atom_site_occupancy
_atom_site_symmetry_multiplicity
Br Br2 0.69711(3) 0.70118(2) 0.060451(12) 0.02587(7) Uani d . 1 1
Br Br1 1.16728(4) 0.43519(2) 0.260717(13) 0.02937(7) Uani d . 1 1
Br Br3 -0.05183(3) 1.083930(19) 0.395653(12) 0.02066(7) Uani d . 1 1
Br Br4 0.15219(4) 1.263921(19) 0.131483(13) 0.02509(7) Uani d . 1 1
C C17 0.7427(3) 0.84372(19) 0.20139(11) 0.0172(5) Uani d . 1 1
C C11 0.6991(3) 0.8033(2) 0.10549(12) 0.0208(6) Uani d . 1 1
C C5 0.8009(3) 0.76413(19) 0.39852(11) 0.0187(5) Uani d . 1 1
C C24 0.6615(3) 1.22388(19) 0.21135(12) 0.0229(6) Uani d . 1 1
H H24 0.5651 1.2175 0.2441 0.027 Uiso calc R 1 1
H H24A 0.7775 1.2054 0.2314 0.027 Uiso calc R 1 1
C C6 0.7382(3) 0.8623(2) 0.36512(11) 0.0196(5) Uani d . 1 1
H H6 0.6946 0.9155 0.3863 0.024 Uiso calc R 1 1
C C9 0.6639(3) 0.9822(2) 0.10803(11) 0.0216(6) Uani d . 1 1
H H9 0.6378 1.0547 0.0880 0.026 Uiso calc R 1 1
C C14 0.8766(3) 0.68580(19) 0.36537(12) 0.0178(5) Uani d . 1 1
C C2 1.0445(3) 0.53591(19) 0.30318(12) 0.0206(6) Uani d . 1 1
C C20 0.7004(3) 0.8207(2) 0.49937(11) 0.0215(6) Uani d . 1 1
H H20 0.7607 0.8828 0.4870 0.026 Uiso calc R 1 1
H H20A 0.5765 0.8427 0.4852 0.026 Uiso calc R 1 1
C C12 0.7336(3) 0.7702(2) 0.16657(12) 0.0201(5) Uani d . 1 1
H H12 0.7516 0.6974 0.1860 0.024 Uiso calc R 1 1
C C25 0.6396(4) 1.3374(2) 0.17339(12) 0.0252(6) Uani d . 1 1
H H25 0.5173 1.3586 0.1578 0.030 Uiso calc R 1 1
H H25A 0.7256 1.3418 0.1375 0.030 Uiso calc R 1 1
C C23 0.6547(3) 1.14628(19) 0.17281(11) 0.0204(5) Uani d . 1 1
H H23 0.5368 1.1645 0.1540 0.025 Uiso calc R 1 1
H H23A 0.7472 1.1563 0.1389 0.025 Uiso calc R 1 1
C C13 0.8691(3) 0.70858(19) 0.29984(11) 0.0172(5) Uani d . 1 1
C C8 0.6825(3) 1.03148(19) 0.20605(12) 0.0185(5) Uani d . 1 1
C C21 0.6942(3) 0.7827(2) 0.56915(11) 0.0215(6) Uani d . 1 1
H H21 0.8181 0.7637 0.5834 0.026 Uiso calc R 1 1
H H21A 0.6392 0.7186 0.5814 0.026 Uiso calc R 1 1
C C19 0.7995(3) 0.73642(19) 0.46809(11) 0.0200(5) Uani d . 1 1
H H19 0.9251 0.7185 0.4806 0.024 Uiso calc R 1 1
H H19A 0.7448 0.6726 0.4838 0.024 Uiso calc R 1 1
C C7 0.6867(3) 0.99747(19) 0.26827(11) 0.0191(5) Uani d . 1 1
H H7 0.6565 1.0478 0.2921 0.023 Uiso calc R 1 1
C C3 1.0465(3) 0.5111(2) 0.36730(12) 0.0215(6) Uani d . 1 1
H H3 1.1022 0.4441 0.3897 0.026 Uiso calc R 1 1
C C1 0.9613(3) 0.63116(19) 0.27019(12) 0.0194(5) Uani d . 1 1
H H1 0.9654 0.6457 0.2266 0.023 Uiso calc R 1 1
C C16 0.7346(3) 0.88965(19) 0.29932(11) 0.0174(5) Uani d . 1 1
C C22 0.5882(4) 0.8647(2) 0.60081(13) 0.0286(6) Uani d . 1 1
H H22 0.6393 0.9292 0.5878 0.043 Uiso calc R 1 1
H H22A 0.5944 0.8378 0.6455 0.043 Uiso calc R 1 1
H H22B 0.4629 0.8796 0.5895 0.043 Uiso calc R 1 1
C C10 0.6659(3) 0.9092(2) 0.07497(12) 0.0227(6) Uani d . 1 1
H H10 0.6450 0.9303 0.0323 0.027 Uiso calc R 1 1
C C18 0.7001(3) 0.95204(19) 0.17166(11) 0.0181(5) Uani d . 1 1
C C15 0.7811(3) 0.81207(19) 0.26662(11) 0.0176(5) Uani d . 1 1
C C4 0.9660(3) 0.58630(19) 0.39673(12) 0.0206(5) Uani d . 1 1
H H4 0.9702 0.5710 0.4402 0.025 Uiso calc R 1 1
C C31 0.3858(3) 0.68314(18) 0.34132(10) 0.0130(5) Uani d . 1 1
C C27 0.1242(3) 0.95644(18) 0.31852(11) 0.0146(5) Uani d . 1 1
H H27 0.0674 1.0115 0.2869 0.018 Uiso calc R 1 1
C C28 0.1018(3) 0.96479(18) 0.37815(11) 0.0153(5) Uani d . 1 1
C C46 0.5611(3) 0.49584(18) 0.37603(11) 0.0148(5) Uani d . 1 1
H H46 0.4770 0.4667 0.3570 0.018 Uiso calc R 1 1
H H46A 0.6583 0.5145 0.3451 0.018 Uiso calc R 1 1
C C34 0.2271(3) 0.80180(19) 0.12655(11) 0.0155(5) Uani d . 1 1
C C43 0.2110(3) 0.93667(18) 0.18604(11) 0.0151(5) Uani d . 1 1
C C47 0.6410(3) 0.41243(18) 0.43115(11) 0.0164(5) Uani d . 1 1
H H47 0.7185 0.4430 0.4520 0.020 Uiso calc R 1 1
H H47A 0.5432 0.3899 0.4607 0.020 Uiso calc R 1 1
C C32 0.3822(3) 0.66950(18) 0.28404(11) 0.0142(5) Uani d . 1 1
H H32 0.4288 0.6023 0.2770 0.017 Uiso calc R 1 1
C C38 0.2047(3) 1.04416(18) 0.18422(11) 0.0157(5) Uani d . 1 1
H H38 0.2313 1.0632 0.2197 0.019 Uiso calc R 1 1
C C39 0.2304(3) 0.86706(18) 0.30324(10) 0.0129(5) Uani d . 1 1
C C41 0.2525(3) 0.85374(18) 0.24114(10) 0.0137(5) Uani d . 1 1
C C37 0.1605(3) 1.12078(18) 0.13162(12) 0.0186(5) Uani d . 1 1
C C35 0.1400(3) 0.99264(19) 0.07767(11) 0.0190(5) Uani d . 1 1
H H35 0.1184 0.9755 0.0410 0.023 Uiso calc R 1 1
C C30 0.2797(3) 0.79725(19) 0.41311(11) 0.0162(5) Uani d . 1 1
H H30 0.3333 0.7428 0.4456 0.019 Uiso calc R 1 1
C C51 0.2167(4) 0.6369(2) 0.00702(12) 0.0270(6) Uani d . 1 1
H H51 0.3125 0.6669 -0.0207 0.032 Uiso calc R 1 1
H H51A 0.1001 0.6732 -0.0104 0.032 Uiso calc R 1 1
C C33 0.2958(3) 0.72843(18) 0.17626(10) 0.0148(5) Uani d . 1 1
H H33 0.3355 0.6584 0.1728 0.018 Uiso calc R 1 1
C C44 0.1886(3) 0.91036(18) 0.13003(10) 0.0147(5) Uani d . 1 1
C C42 0.3111(3) 0.75217(18) 0.23372(11) 0.0136(5) Uani d . 1 1
C C49 0.1996(3) 0.77430(19) 0.06719(11) 0.0187(5) Uani d . 1 1
H H49 0.2838 0.8064 0.0350 0.022 Uiso calc R 1 1
H H49A 0.0766 0.8067 0.0543 0.022 Uiso calc R 1 1
C C40 0.3019(3) 0.78316(18) 0.35275(10) 0.0129(5) Uani d . 1 1
C C29 0.1832(3) 0.88721(19) 0.42630(11) 0.0167(5) Uani d . 1 1
H H29 0.1723 0.8962 0.4670 0.020 Uiso calc R 1 1
C C48 0.7509(3) 0.31728(19) 0.41193(12) 0.0219(6) Uani d . 1 1
H H48 0.6729 0.2843 0.3935 0.033 Uiso calc R 1 1
H H48A 0.8044 0.2667 0.4481 0.033 Uiso calc R 1 1
H H48B 0.8460 0.3397 0.3818 0.033 Uiso calc R 1 1
C C50 0.2256(3) 0.65698(19) 0.07008(11) 0.0200(5) Uani d . 1 1
H H50 0.3433 0.6222 0.0871 0.024 Uiso calc R 1 1
H H50A 0.1316 0.6257 0.0981 0.024 Uiso calc R 1 1
C C36 0.1230(3) 1.0964(2) 0.07799(12) 0.0212(6) Uani d . 1 1
H H36 0.0865 1.1503 0.0426 0.025 Uiso calc R 1 1
C C45 0.4620(3) 0.59480(18) 0.39403(10) 0.0144(5) Uani d . 1 1
H H45 0.3626 0.5757 0.4239 0.017 Uiso calc R 1 1
H H45A 0.5454 0.6209 0.4152 0.017 Uiso calc R 1 1
C C26 0.6699(4) 1.4139(2) 0.20959(14) 0.0331(7) Uani d . 1 1
H H26 0.5832 1.4114 0.2447 0.050 Uiso calc R 1 1
H H26A 0.6544 1.4852 0.1829 0.050 Uiso calc R 1 1
H H26B 0.7917 1.3943 0.2245 0.050 Uiso calc R 1 1
C C52 0.2384(4) 0.5200(2) 0.00990(14) 0.0354(7) Uani d . 1 1
H H52 0.3515 0.4834 0.0286 0.053 Uiso calc R 1 1
H H52A 0.2392 0.5104 -0.0318 0.053 Uiso calc R 1 1
H H52B 0.1384 0.4912 0.0347 0.053 Uiso calc R 1 1

loop_
_atom_site_aniso_label
_atom_site_aniso_U_11
_atom_site_aniso_U_22
_atom_site_aniso_U_33
_atom_site_aniso_U_12
_atom_site_aniso_U_13
_atom_site_aniso_U_23
Br2 0.02828(15) 0.02909(16) 0.02485(15) -0.00958(11) 0.00169(11) -0.01247(12)
Br1 0.02749(15) 0.02402(15) 0.03654(17) 0.00126(11) 0.00085(12) -0.01227(13)
Br3 0.02107(13) 0.01674(13) 0.02431(15) 0.00260(10) -0.00162(10) -0.00935(11)
Br4 0.03039(15) 0.01316(13) 0.02919(16) -0.00265(10) -0.00684(11) 0.00038(11)
C17 0.0124(12) 0.0211(14) 0.0191(13) -0.0049(10) 0.0028(9) -0.0066(11)
C11 0.0158(12) 0.0281(15) 0.0231(15) -0.0081(11) 0.0034(10) -0.0130(12)
C5 0.0159(12) 0.0212(14) 0.0199(14) -0.0077(10) -0.0008(10) -0.0033(11)
C24 0.0257(14) 0.0182(14) 0.0229(15) -0.0035(11) -0.0013(11) -0.0019(12)
C6 0.0182(13) 0.0223(14) 0.0222(14) -0.0062(10) 0.0017(10) -0.0113(12)
C9 0.0199(13) 0.0235(14) 0.0197(14) -0.0020(11) 0.0009(10) -0.0040(12)
C14 0.0111(11) 0.0186(13) 0.0249(14) -0.0070(10) -0.0006(10) -0.0047(11)
C2 0.0136(12) 0.0188(14) 0.0318(16) -0.0044(10) 0.0036(10) -0.0108(12)
C20 0.0215(13) 0.0213(14) 0.0223(14) -0.0048(11) -0.0028(10) -0.0052(12)
C12 0.0154(12) 0.0192(14) 0.0247(15) -0.0036(10) 0.0015(10) -0.0043(11)
C25 0.0271(14) 0.0209(14) 0.0258(15) -0.0034(11) -0.0028(11) -0.0024(12)
C23 0.0192(13) 0.0198(14) 0.0216(14) -0.0022(10) -0.0028(10) -0.0040(11)
C13 0.0128(12) 0.0173(13) 0.0225(14) -0.0079(10) 0.0010(10) -0.0036(11)
C8 0.0122(12) 0.0176(13) 0.0247(14) -0.0015(10) -0.0012(10) -0.0043(11)
C21 0.0200(13) 0.0234(14) 0.0214(14) -0.0064(11) -0.0004(10) -0.0039(12)
C19 0.0206(13) 0.0203(14) 0.0186(14) -0.0073(10) 0.0004(10) -0.0018(11)
C7 0.0179(13) 0.0179(13) 0.0224(14) -0.0017(10) -0.0014(10) -0.0074(11)
C3 0.0180(13) 0.0153(13) 0.0294(16) -0.0043(10) -0.0022(11) -0.0010(12)
C1 0.0143(12) 0.0229(14) 0.0226(14) -0.0077(10) 0.0022(10) -0.0063(11)
C16 0.0127(12) 0.0202(13) 0.0207(14) -0.0050(10) -0.0010(10) -0.0056(11)
C22 0.0265(15) 0.0306(16) 0.0308(16) -0.0051(12) 0.0029(12) -0.0125(13)
C10 0.0188(13) 0.0294(15) 0.0195(14) -0.0045(11) 0.0011(10) -0.0058(12)
C18 0.0129(12) 0.0217(14) 0.0190(14) -0.0048(10) 0.0003(10) -0.0028(11)
C15 0.0131(12) 0.0197(13) 0.0209(14) -0.0058(10) 0.0007(10) -0.0048(11)
C4 0.0208(13) 0.0199(14) 0.0213(14) -0.0066(10) -0.0007(10) -0.0035(11)
C31 0.0113(11) 0.0134(12) 0.0135(12) -0.0030(9) 0.0008(9) -0.0019(10)
C27 0.0138(12) 0.0112(12) 0.0179(13) -0.0010(9) -0.0023(9) -0.0021(10)
C28 0.0148(12) 0.0109(12) 0.0211(13) -0.0011(9) 0.0013(9) -0.0069(10)
C46 0.0157(12) 0.0132(12) 0.0140(13) -0.0005(9) -0.0012(9) -0.0017(10)
C34 0.0126(11) 0.0200(13) 0.0134(13) -0.0030(9) 0.0007(9) -0.0034(10)
C43 0.0117(11) 0.0171(13) 0.0147(13) -0.0014(9) -0.0015(9) -0.0015(10)
C47 0.0185(12) 0.0129(12) 0.0156(13) -0.0004(9) -0.0005(10) -0.0017(10)
C32 0.0140(11) 0.0114(12) 0.0159(13) -0.0013(9) 0.0002(9) -0.0019(10)
C38 0.0142(12) 0.0178(13) 0.0148(13) -0.0025(9) -0.0011(9) -0.0037(10)
C39 0.0114(11) 0.0130(12) 0.0145(12) -0.0037(9) -0.0001(9) -0.0029(10)
C41 0.0115(11) 0.0173(13) 0.0120(12) -0.0032(9) -0.0007(9) -0.0024(10)
C37 0.0184(12) 0.0119(12) 0.0234(14) -0.0024(10) -0.0007(10) -0.0007(11)
C35 0.0176(12) 0.0218(14) 0.0161(13) -0.0017(10) -0.0027(10) -0.0027(11)
C30 0.0189(12) 0.0147(13) 0.0143(13) -0.0021(10) -0.0037(9) -0.0019(10)
C51 0.0380(16) 0.0217(15) 0.0223(15) -0.0033(12) -0.0067(12) -0.0068(12)
C33 0.0154(12) 0.0137(12) 0.0145(13) -0.0023(9) 0.0012(9) -0.0031(10)
C44 0.0141(12) 0.0153(12) 0.0121(12) -0.0028(9) 0.0000(9) 0.0010(10)
C42 0.0123(11) 0.0147(12) 0.0138(12) -0.0034(9) 0.0003(9) -0.0033(10)
C49 0.0222(13) 0.0197(14) 0.0133(13) -0.0022(10) -0.0035(10) -0.0026(11)
C40 0.0115(11) 0.0128(12) 0.0134(12) -0.0027(9) -0.0018(9) -0.0008(10)
C29 0.0211(13) 0.0173(13) 0.0132(13) -0.0044(10) -0.0003(10) -0.0054(10)
C48 0.0239(14) 0.0164(13) 0.0225(14) 0.0013(10) -0.0012(11) -0.0029(11)
C50 0.0235(13) 0.0207(14) 0.0153(13) -0.0038(11) -0.0024(10) -0.0031(11)
C36 0.0221(13) 0.0185(14) 0.0178(14) -0.0004(10) -0.0034(10) 0.0033(11)
C45 0.0145(12) 0.0156(13) 0.0133(12) -0.0012(9) -0.0015(9) -0.0047(10)
C26 0.0366(17) 0.0202(15) 0.0436(19) -0.0071(12) 0.0009(14) -0.0089(14)
C52 0.055(2) 0.0232(16) 0.0306(17) -0.0064(14) -0.0089(14) -0.0102(14)

loop_
_atom_type_symbol
_atom_type_description
_atom_type_scat_dispersion_real
_atom_type_scat_dispersion_imag
_atom_type_scat_source
C C 0.0033 0.0016 'International Tables Vol C Tables 4.2.6.8 and 6.1.1.4'
H H 0.0000 0.0000 'International Tables Vol C Tables 4.2.6.8 and 6.1.1.4'
Br Br -0.2901 2.4595 'International Tables Vol C Tables 4.2.6.8 and 6.1.1.4'

loop_
_geom_angle_atom_site_label_1
_geom_angle_atom_site_label_2
_geom_angle_atom_site_label_3
_geom_angle
C18 C17 C12 117.5(2)
C18 C17 C15 119.6(2)
C12 C17 C15 122.8(2)
C12 C11 C10 122.2(2)
C12 C11 Br2 119.0(2)
C10 C11 Br2 118.81(19)
C6 C5 C14 117.7(2)
C6 C5 C19 122.2(2)
C14 C5 C19 120.1(2)
C25 C24 C23 112.8(2)
C25 C24 H24 109.0
C23 C24 H24 109.0
C25 C24 H24A 109.0
C23 C24 H24A 109.0
H24 C24 H24A 107.8
C5 C6 C16 123.1(2)
C5 C6 H6 118.4
C16 C6 H6 118.4
C10 C9 C18 121.6(2)
C10 C9 H9 119.2
C18 C9 H9 119.2
C4 C14 C13 118.6(2)
C4 C14 C5 120.5(2)
C13 C14 C5 120.9(2)
C1 C2 C3 121.9(2)
C1 C2 Br1 119.31(19)
C3 C2 Br1 118.80(19)
C21 C20 C19 112.4(2)
C21 C20 H20 109.1
C19 C20 H20 109.1
C21 C20 H20A 109.1
C19 C20 H20A 109.1
H20 C20 H20A 107.9
C11 C12 C17 120.8(2)
C11 C12 H12 119.6
C17 C12 H12 119.6
C24 C25 C26 113.2(2)
C24 C25 H25 108.9
C26 C25 H25 108.9
C24 C25 H25A 108.9
C26 C25 H25A 108.9
H25 C25 H25A 107.7
C8 C23 C24 116.6(2)
C8 C23 H23 108.1
C24 C23 H23 108.1
C8 C23 H23A 108.1
C24 C23 H23A 108.1
H23 C23 H23A 107.3
C1 C13 C14 117.4(2)
C1 C13 C15 123.3(2)
C14 C13 C15 119.2(2)
C7 C8 C18 117.0(2)
C7 C8 C23 122.9(2)
C18 C8 C23 120.1(2)
C20 C21 C22 112.8(2)
C20 C21 H21 109.0
C22 C21 H21 109.0
C20 C21 H21A 109.0
C22 C21 H21A 109.0
H21 C21 H21A 107.8
C5 C19 C20 116.3(2)
C5 C19 H19 108.2
C20 C19 H19 108.2
C5 C19 H19A 108.2
C20 C19 H19A 108.2
H19 C19 H19A 107.4
C8 C7 C16 122.9(2)
C8 C7 H7 118.5
C16 C7 H7 118.5
C4 C3 C2 118.0(2)
C4 C3 H3 121.0
C2 C3 H3 121.0
C2 C1 C13 121.2(2)
C2 C1 H1 119.4
C13 C1 H1 119.4
C15 C16 C7 121.1(2)
C15 C16 C6 120.4(2)
C7 C16 C6 118.5(2)
C21 C22 H22 109.5
C21 C22 H22A 109.5
H22 C22 H22A 109.5
C21 C22 H22B 109.5
H22 C22 H22B 109.5
H22A C22 H22B 109.5
C9 C10 C11 118.4(2)
C9 C10 H10 120.8
C11 C10 H10 120.8
C17 C18 C9 119.2(2)
C17 C18 C8 120.8(2)
C9 C18 C8 119.8(2)
C16 C15 C13 117.4(2)
C16 C15 C17 116.5(2)
C13 C15 C17 126.0(2)
C3 C4 C14 122.9(2)
C3 C4 H4 118.6
C14 C4 H4 118.6
C32 C31 C40 118.3(2)
C32 C31 C45 121.9(2)
C40 C31 C45 119.6(2)
C28 C27 C39 121.0(2)
C28 C27 H27 119.5
C39 C27 H27 119.5
C27 C28 C29 122.1(2)
C27 C28 Br3 118.65(18)
C29 C28 Br3 119.19(18)
C47 C46 C45 112.13(19)
C47 C46 H46 109.2
C45 C46 H46 109.2
C47 C46 H46A 109.2
C45 C46 H46A 109.2
H46 C46 H46A 107.9
C33 C34 C44 117.9(2)
C33 C34 C49 122.2(2)
C44 C34 C49 119.8(2)
C38 C43 C44 117.9(2)
C38 C43 C41 122.3(2)
C44 C43 C41 119.6(2)
C48 C47 C46 111.6(2)
C48 C47 H47 109.3
C46 C47 H47 109.3
C48 C47 H47A 109.3
C46 C47 H47A 109.3
H47 C47 H47A 108.0
C31 C32 C42 122.6(2)
C31 C32 H32 118.7
C42 C32 H32 118.7
C37 C38 C43 120.6(2)
C37 C38 H38 119.7
C43 C38 H38 119.7
C27 C39 C40 117.3(2)
C27 C39 C41 122.7(2)
C40 C39 C41 119.7(2)
C42 C41 C39 117.5(2)
C42 C41 C43 117.2(2)
C39 C41 C43 125.3(2)
C38 C37 C36 121.7(2)
C38 C37 Br4 119.17(19)
C36 C37 Br4 119.14(18)
C36 C35 C44 122.3(2)
C36 C35 H35 118.8
C44 C35 H35 118.8
C29 C30 C40 122.1(2)
C29 C30 H30 118.9
C40 C30 H30 118.9
C50 C51 C52 112.1(2)
C50 C51 H51 109.2
C52 C51 H51 109.2
C50 C51 H51A 109.2
C52 C51 H51A 109.2
H51 C51 H51A 107.9
C34 C33 C42 122.7(2)
C34 C33 H33 118.7
C42 C33 H33 118.7
C35 C44 C43 118.5(2)
C35 C44 C34 121.2(2)
C43 C44 C34 120.1(2)
C41 C42 C32 120.4(2)
C41 C42 C33 120.6(2)
C32 C42 C33 118.9(2)
C34 C49 C50 115.8(2)
C34 C49 H49 108.3
C50 C49 H49 108.3
C34 C49 H49A 108.3
C50 C49 H49A 108.3
H49 C49 H49A 107.4
C30 C40 C39 119.1(2)
C30 C40 C31 120.8(2)
C39 C40 C31 120.0(2)
C30 C29 C28 117.9(2)
C30 C29 H29 121.0
C28 C29 H29 121.0
C47 C48 H48 109.5
C47 C48 H48A 109.5
H48 C48 H48A 109.5
C47 C48 H48B 109.5
H48 C48 H48B 109.5
H48A C48 H48B 109.5
C51 C50 C49 112.0(2)
C51 C50 H50 109.2
C49 C50 H50 109.2
C51 C50 H50A 109.2
C49 C50 H50A 109.2
H50 C50 H50A 107.9
C35 C36 C37 118.4(2)
C35 C36 H36 120.8
C37 C36 H36 120.8
C31 C45 C46 115.26(19)
C31 C45 H45 108.5
C46 C45 H45 108.5
C31 C45 H45A 108.5
C46 C45 H45A 108.5
H45 C45 H45A 107.5
C25 C26 H26 109.5
C25 C26 H26A 109.5
H26 C26 H26A 109.5
C25 C26 H26B 109.5
H26 C26 H26B 109.5
H26A C26 H26B 109.5
C51 C52 H52 109.5
C51 C52 H52A 109.5
H52 C52 H52A 109.5
C51 C52 H52B 109.5
H52 C52 H52B 109.5
H52A C52 H52B 109.5

loop_
_geom_bond_atom_site_label_1
_geom_bond_atom_site_label_2
_geom_bond_distance
Br2 C11 1.906(2)
Br1 C2 1.906(2)
Br3 C28 1.898(2)
Br4 C37 1.905(2)
C17 C18 1.421(3)
C17 C12 1.423(3)
C17 C15 1.463(3)
C11 C12 1.367(4)
C11 C10 1.393(4)
C5 C6 1.356(3)
C5 C14 1.445(3)
C5 C19 1.515(3)
C24 C25 1.526(3)
C24 C23 1.528(3)
C24 H24 0.9900
C24 H24A 0.9900
C6 C16 1.435(3)
C6 H6 0.9500
C9 C10 1.372(3)
C9 C18 1.424(3)
C9 H9 0.9500
C14 C4 1.413(3)
C14 C13 1.434(3)
C2 C1 1.368(3)
C2 C3 1.398(4)
C20 C21 1.523(3)
C20 C19 1.527(3)
C20 H20 0.9900
C20 H20A 0.9900
C12 H12 0.9500
C25 C26 1.526(4)
C25 H25 0.9900
C25 H25A 0.9900
C23 C8 1.510(3)
C23 H23 0.9900
C23 H23A 0.9900
C13 C1 1.418(3)
C13 C15 1.461(3)
C8 C7 1.360(3)
C8 C18 1.451(3)
C21 C22 1.526(3)
C21 H21 0.9900
C21 H21A 0.9900
C19 H19 0.9900
C19 H19A 0.9900
C7 C16 1.426(3)
C7 H7 0.9500
C3 C4 1.366(3)
C3 H3 0.9500
C1 H1 0.9500
C16 C15 1.399(3)
C22 H22 0.9800
C22 H22A 0.9800
C22 H22B 0.9800
C10 H10 0.9500
C4 H4 0.9500
C31 C32 1.354(3)
C31 C40 1.446(3)
C31 C45 1.513(3)
C27 C28 1.371(3)
C27 C39 1.414(3)
C27 H27 0.9500
C28 C29 1.393(3)
C46 C47 1.525(3)
C46 C45 1.528(3)
C46 H46 0.9900
C46 H46A 0.9900
C34 C33 1.357(3)
C34 C44 1.449(3)
C34 C49 1.519(3)
C43 C38 1.422(3)
C43 C44 1.429(3)
C43 C41 1.450(3)
C47 C48 1.525(3)
C47 H47 0.9900
C47 H47A 0.9900
C32 C42 1.430(3)
C32 H32 0.9500
C38 C37 1.374(3)
C38 H38 0.9500
C39 C40 1.427(3)
C39 C41 1.448(3)
C41 C42 1.397(3)
C37 C36 1.398(3)
C35 C36 1.372(3)
C35 C44 1.414(3)
C35 H35 0.9500
C30 C29 1.375(3)
C30 C40 1.412(3)
C30 H30 0.9500
C51 C50 1.523(3)
C51 C52 1.528(4)
C51 H51 0.9900
C51 H51A 0.9900
C33 C42 1.431(3)
C33 H33 0.9500
C49 C50 1.531(3)
C49 H49 0.9900
C49 H49A 0.9900
C29 H29 0.9500
C48 H48 0.9800
C48 H48A 0.9800
C48 H48B 0.9800
C50 H50 0.9900
C50 H50A 0.9900
C36 H36 0.9500
C45 H45 0.9900
C45 H45A 0.9900
C26 H26 0.9800
C26 H26A 0.9800
C26 H26B 0.9800
C52 H52 0.9800
C52 H52A 0.9800
C52 H52B 0.9800

loop_
_geom_torsion_atom_site_label_1
_geom_torsion_atom_site_label_2
_geom_torsion_atom_site_label_3
_geom_torsion_atom_site_label_4
_geom_torsion
C14 C5 C6 C16 3.6(3)
C19 C5 C6 C16 -178.6(2)
C6 C5 C14 C4 171.4(2)
C19 C5 C14 C4 -6.5(3)
C6 C5 C14 C13 -6.1(3)
C19 C5 C14 C13 176.1(2)
C10 C11 C12 C17 -2.1(4)
Br2 C11 C12 C17 177.71(17)
C18 C17 C12 C11 5.1(3)
C15 C17 C12 C11 -179.3(2)
C23 C24 C25 C26 -172.6(2)
C25 C24 C23 C8 177.7(2)
C4 C14 C13 C1 -3.5(3)
C5 C14 C13 C1 174.1(2)
C4 C14 C13 C15 -178.4(2)
C5 C14 C13 C15 -0.9(3)
C24 C23 C8 C7 9.6(3)
C24 C23 C8 C18 -172.4(2)
C19 C20 C21 C22 -177.4(2)
C6 C5 C19 C20 8.1(3)
C14 C5 C19 C20 -174.1(2)
C21 C20 C19 C5 175.6(2)
C18 C8 C7 C16 10.0(3)
C23 C8 C7 C16 -172.1(2)
C1 C2 C3 C4 -1.6(4)
Br1 C2 C3 C4 176.61(18)
C3 C2 C1 C13 -1.6(4)
Br1 C2 C1 C13 -179.74(17)
C14 C13 C1 C2 4.1(3)
C15 C13 C1 C2 178.8(2)
C8 C7 C16 C15 0.3(4)
C8 C7 C16 C6 178.8(2)
C5 C6 C16 C15 6.2(4)
C5 C6 C16 C7 -172.4(2)
C18 C9 C10 C11 1.9(4)
C12 C11 C10 C9 -1.5(4)
Br2 C11 C10 C9 178.69(18)
C12 C17 C18 C9 -4.7(3)
C15 C17 C18 C9 179.6(2)
C12 C17 C18 C8 171.6(2)
C15 C17 C18 C8 -4.1(3)
C10 C9 C18 C17 1.3(4)
C10 C9 C18 C8 -175.0(2)
C7 C8 C18 C17 -7.8(3)
C23 C8 C18 C17 174.1(2)
C7 C8 C18 C9 168.4(2)
C23 C8 C18 C9 -9.6(3)
C7 C16 C15 C13 165.5(2)
C6 C16 C15 C13 -13.0(3)
C7 C16 C15 C17 -12.3(3)
C6 C16 C15 C17 169.2(2)
C1 C13 C15 C16 -164.3(2)
C14 C13 C15 C16 10.3(3)
C1 C13 C15 C17 13.3(4)
C14 C13 C15 C17 -172.1(2)
C18 C17 C15 C16 13.9(3)
C12 C17 C15 C16 -161.5(2)
C18 C17 C15 C13 -163.7(2)
C12 C17 C15 C13 20.9(4)
C2 C3 C4 C14 2.1(4)
C13 C14 C4 C3 0.4(3)
C5 C14 C4 C3 -177.1(2)
C39 C27 C28 C29 0.8(3)
C39 C27 C28 Br3 -177.06(17)
C45 C46 C47 C48 -175.9(2)
C40 C31 C32 C42 4.8(3)
C45 C31 C32 C42 -179.9(2)
C44 C43 C38 C37 6.4(3)
C41 C43 C38 C37 -178.4(2)
C28 C27 C39 C40 4.5(3)
C28 C27 C39 C41 177.9(2)
C27 C39 C41 C42 -160.5(2)
C40 C39 C41 C42 12.7(3)
C27 C39 C41 C43 16.6(3)
C40 C39 C41 C43 -170.2(2)
C38 C43 C41 C42 -160.0(2)
C44 C43 C41 C42 15.2(3)
C38 C43 C41 C39 22.9(3)
C44 C43 C41 C39 -161.9(2)
C43 C38 C37 C36 -1.0(4)
C43 C38 C37 Br4 179.58(17)
C44 C34 C33 C42 7.7(3)
C49 C34 C33 C42 -175.7(2)
C36 C35 C44 C43 3.5(3)
C36 C35 C44 C34 -172.3(2)
C38 C43 C44 C35 -7.5(3)
C41 C43 C44 C35 177.1(2)
C38 C43 C44 C34 168.3(2)
C41 C43 C44 C34 -7.0(3)
C33 C34 C44 C35 171.3(2)
C49 C34 C44 C35 -5.4(3)
C33 C34 C44 C43 -4.4(3)
C49 C34 C44 C43 178.9(2)
C39 C41 C42 C32 -13.0(3)
C43 C41 C42 C32 169.7(2)
C39 C41 C42 C33 165.1(2)
C43 C41 C42 C33 -12.2(3)
C31 C32 C42 C41 4.4(3)
C31 C32 C42 C33 -173.7(2)
C34 C33 C42 C41 0.8(3)
C34 C33 C42 C32 178.9(2)
C33 C34 C49 C50 9.4(3)
C44 C34 C49 C50 -174.0(2)
C29 C30 C40 C39 3.6(3)
C29 C30 C40 C31 -172.6(2)
C27 C39 C40 C30 -6.5(3)
C41 C39 C40 C30 179.9(2)
C27 C39 C40 C31 169.6(2)
C41 C39 C40 C31 -3.9(3)
C32 C31 C40 C30 171.3(2)
C45 C31 C40 C30 -4.2(3)
C32 C31 C40 C39 -4.8(3)
C45 C31 C40 C39 179.71(19)
C40 C30 C29 C28 1.7(3)
C27 C28 C29 C30 -4.0(3)
Br3 C28 C29 C30 173.86(17)
C52 C51 C50 C49 -178.7(2)
C34 C49 C50 C51 -173.3(2)
C44 C35 C36 C37 2.0(4)
C38 C37 C36 C35 -3.3(4)
Br4 C37 C36 C35 176.13(18)
C32 C31 C45 C46 9.6(3)
C40 C31 C45 C46 -175.10(19)
C47 C46 C45 C31 177.42(19)

loop_
_cod_related_entry_id
_cod_related_entry_database
_cod_related_entry_code
1 ChemSpider 30657625
